data_7024778
loop_
_publ_author_name
'Zheng, Chunbai'
'Kim, Kyoungmok'
'Matsumoto, Takahiro'
'Ogo, Seiji'

_publ_section_title
;
 The useful properties of H2O as a ligand of a hydrogenase mimic.
;
_journal_issue 9
_journal_name_full 'Dalton transactions (Cambridge, England : 2003)'
_journal_page_first 2218
_journal_page_last 2225
_journal_paper_doi 10.1039/b921273f
_journal_volume 39
_journal_year 2010
_chemical_formula_moiety 'C17 H21 Cl2 N Ru '
_chemical_formula_sum 'C17 H21 Cl2 N Ru'
_chemical_formula_weight 411.34
_space_group_IT_number 14
_symmetry_cell_setting monoclinic
_symmetry_Int_Tables_number 14
_symmetry_space_group_name_Hall '-P 2ybc'
_symmetry_space_group_name_H-M 'P 1 21/c 1'
_audit_creation_date 'Thu Oct 1 06:51:49 2009'
_audit_creation_method 'by teXsan'
_cell_angle_alpha 90
_cell_angle_beta 97.431(4)
_cell_angle_gamma 90
_cell_formula_units_Z 4
_cell_length_a 10.1947(8)
_cell_length_b 11.2362(8)
_cell_length_c 14.256(1)
_cell_measurement_reflns_used 12747
_cell_measurement_temperature 123.2
_cell_measurement_theta_max 27.5
_cell_measurement_theta_min 3.2
_cell_volume 1619.3(2)
_computing_cell_refinement CRYSTALCLEAR
_computing_data_collection CRYSTALCLEAR
_computing_data_reduction 'teXsan Ver. 2.0'
_computing_publication_material 'teXsan Ver. 2.0'
_computing_structure_refinement 'teXsan Ver. 2.0'
_computing_structure_solution SIR92
_diffrn_ambient_temperature 123.15
_diffrn_detector_area_resol_mean 14.62
_diffrn_measured_fraction_theta_full 0.9850
_diffrn_measured_fraction_theta_max 0.9850
_diffrn_measurement_device_type 'Rigaku/MSC Mercury CCD'
_diffrn_measurement_method \w
_diffrn_radiation_type 'Mo K\a'
_diffrn_radiation_wavelength 0.7107
_diffrn_reflns_av_R_equivalents 0.026
_diffrn_reflns_limit_h_max 13
_diffrn_reflns_limit_h_min -8
_diffrn_reflns_limit_k_max 11
_diffrn_reflns_limit_k_min -14
_diffrn_reflns_limit_l_max 18
_diffrn_reflns_limit_l_min -18
_diffrn_reflns_number 340
_diffrn_reflns_theta_full 27.48
_diffrn_reflns_theta_max 27.48
_exptl_absorpt_coefficient_mu 1.290
_exptl_absorpt_correction_T_max 0.874
_exptl_absorpt_correction_T_min 0.692
_exptl_absorpt_correction_type integration
_exptl_absorpt_process_details '(Higashi, 1999)'
_exptl_crystal_colour Orange
_exptl_crystal_density_diffrn 1.687
_exptl_crystal_density_method 'not measured'
_exptl_crystal_description Chip
_exptl_crystal_F_000 832.00
_exptl_crystal_size_max 0.500
_exptl_crystal_size_mid 0.300
_exptl_crystal_size_min 0.200
_refine_diff_density_max 1.16
_refine_diff_density_min -0.81
_refine_ls_extinction_method none
_refine_ls_goodness_of_fit_ref 1.000
_refine_ls_hydrogen_treatment noref
_refine_ls_number_parameters 190
_refine_ls_number_reflns 3667
_refine_ls_R_factor_gt 0.0293
_refine_ls_shift/su_max 0.0012
_refine_ls_structure_factor_coef Fsqd
_refine_ls_weighting_details 'w = 1/[\s^2^(Fo^2^) + (0.07800(Max(Fo^2^,0) + 2Fc^2^)/3)^2^]'
_refine_ls_weighting_scheme calc
_refine_ls_wR_factor_ref 0.0994
_reflns_number_gt 3445
_reflns_number_total 3667
_reflns_threshold_expression F^2^>2.0\s(F^2^)
_cod_data_source_file b921273f.txt
_cod_data_source_block '_rubzpyh2o-3'
_cod_original_sg_symbol_H-M 'P 21/c '
_cod_original_formula_sum 'C17 H21 Cl2 N Ru '
_cod_database_code 7024778

loop_
_symmetry_equiv_pos_as_xyz
x,y,z
-x,1/2+y,1/2-z
-x,-y,-z
x,1/2-y,1/2+z

loop_
_atom_site_label
_atom_site_type_symbol
_atom_site_fract_x
_atom_site_fract_y
_atom_site_fract_z
_atom_site_U_iso_or_equiv
_atom_site_adp_type
_atom_site_occupancy
_atom_site_symmetry_multiplicity
_atom_site_calc_flag
Ru(1) Ru 0.74139(2) 0.31466(2) 0.90690(1) 0.01011(7) Uani 1.00 1 d
Cl(1) Cl 0.69923(6) 0.15123(6) 0.79882(4) 0.0186(1) Uani 1.00 1 d
Cl(2) Cl 0.86995(6) 0.41394(5) 0.79886(4) 0.0160(1) Uani 1.00 1 d
N(1) N 0.9196(2) 0.2287(2) 0.9638(1) 0.0134(5) Uani 1.00 1 d
C(1) C 0.6440(2) 0.2646(2) 1.0288(2) 0.0137(5) Uani 1.00 1 d
C(2) C 0.5437(2) 0.2814(2) 0.9511(2) 0.0136(5) Uani 1.00 1 d
C(3) C 0.5404(2) 0.3876(2) 0.8938(2) 0.0148(5) Uani 1.00 1 d
C(4) C 0.6304(2) 0.4811(2) 0.9218(2) 0.0141(5) Uani 1.00 1 d
C(5) C 0.7330(2) 0.4661(2) 1.0008(2) 0.0132(5) Uani 1.00 1 d
C(6) C 0.7442(2) 0.3546(2) 1.0501(2) 0.0132(5) Uani 1.00 1 d
C(7) C 0.6490(3) 0.1489(2) 1.0830(2) 0.0205(6) Uani 1.00 1 d
C(8) C 0.4440(3) 0.1837(2) 0.9253(2) 0.0215(7) Uani 1.00 1 d
C(9) C 0.4426(2) 0.3965(2) 0.8054(2) 0.0201(6) Uani 1.00 1 d
C(10) C 0.6243(3) 0.5949(2) 0.8656(2) 0.0203(6) Uani 1.00 1 d
C(11) C 0.8321(3) 0.5649(2) 1.0238(2) 0.0197(6) Uani 1.00 1 d
C(12) C 0.8711(3) 0.3189(2) 1.1117(2) 0.0157(6) Uani 1.00 1 d
C(13) C 0.9535(2) 0.2368(2) 1.0587(2) 0.0144(6) Uani 1.00 1 d
C(14) C 1.0603(3) 0.1742(2) 1.1044(2) 0.0207(6) Uani 1.00 1 d
C(15) C 1.1389(2) 0.1071(2) 1.0515(2) 0.0231(6) Uani 1.00 1 d
C(16) C 1.1071(2) 0.1028(2) 0.9545(2) 0.0215(6) Uani 1.00 1 d
C(17) C 0.9963(3) 0.1636(2) 0.9126(2) 0.0171(6) Uani 1.00 1 d
H(1) H 0.5691 0.1370 1.1083 0.0235 Uiso 1.00 1 calc
H(2) H 0.7211 0.1508 1.1322 0.0235 Uiso 1.00 1 calc
H(3) H 0.6621 0.0849 1.0408 0.0235 Uiso 1.00 1 calc
H(4) H 0.3964 0.1675 0.9772 0.0244 Uiso 1.00 1 calc
H(5) H 0.4877 0.1126 0.9096 0.0244 Uiso 1.00 1 calc
H(6) H 0.3829 0.2070 0.8721 0.0244 Uiso 1.00 1 calc
H(7) H 0.3554 0.3881 0.8203 0.0233 Uiso 1.00 1 calc
H(8) H 0.4608 0.3355 0.7628 0.0233 Uiso 1.00 1 calc
H(9) H 0.4521 0.4720 0.7767 0.0233 Uiso 1.00 1 calc
H(10) H 0.5402 0.6309 0.8647 0.0248 Uiso 1.00 1 calc
H(11) H 0.6379 0.5770 0.8014 0.0248 Uiso 1.00 1 calc
H(12) H 0.6913 0.6483 0.8915 0.0248 Uiso 1.00 1 calc
H(13) H 0.7866 0.6353 1.0375 0.0258 Uiso 1.00 1 calc
H(14) H 0.8780 0.5782 0.9710 0.0258 Uiso 1.00 1 calc
H(15) H 0.8929 0.5431 1.0771 0.0258 Uiso 1.00 1 calc
H(16) H 0.8488 0.2791 1.1666 0.0182 Uiso 1.00 1 calc
H(17) H 0.9207 0.3884 1.1305 0.0182 Uiso 1.00 1 calc
H(18) H 1.0803 0.1783 1.1715 0.0237 Uiso 1.00 1 calc
H(19) H 1.2135 0.0637 1.0823 0.0278 Uiso 1.00 1 calc
H(20) H 1.1616 0.0590 0.9159 0.0255 Uiso 1.00 1 calc
H(21) H 0.9723 0.1595 0.8449 0.0202 Uiso 1.00 1 calc

loop_
_atom_site_aniso_label
_atom_site_aniso_U_11
_atom_site_aniso_U_22
_atom_site_aniso_U_33
_atom_site_aniso_U_12
_atom_site_aniso_U_13
_atom_site_aniso_U_23
Ru(1) 0.0103(1) 0.0092(1) 0.0107(1) -0.00063(6) 0.00098(9) -0.00046(6)
Cl(1) 0.0188(3) 0.0168(3) 0.0202(3) -0.0028(2) 0.0026(2) -0.0063(2)
Cl(2) 0.0173(3) 0.0170(3) 0.0139(3) -0.0036(2) 0.0036(2) 0.0002(2)
N(1) 0.0115(9) 0.0127(10) 0.0163(10) -0.0021(7) 0.0021(7) 0.0023(7)
C(1) 0.015(1) 0.013(1) 0.014(1) -0.0001(9) 0.0052(9) 0.0006(9)
C(2) 0.010(1) 0.013(1) 0.018(1) -0.0011(8) 0.0062(9) -0.0014(9)
C(3) 0.012(1) 0.015(1) 0.018(1) 0.0033(9) 0.0014(8) 0.0010(9)
C(4) 0.014(1) 0.010(1) 0.018(1) 0.0018(8) 0.0048(9) -0.0005(9)
C(5) 0.014(1) 0.011(1) 0.015(1) -0.0004(8) 0.0045(8) -0.0041(8)
C(6) 0.015(1) 0.013(1) 0.012(1) -0.0016(9) 0.0031(8) -0.0021(8)
C(7) 0.024(1) 0.017(1) 0.020(1) -0.003(1) 0.005(1) 0.005(1)
C(8) 0.016(1) 0.020(1) 0.028(2) -0.0052(9) -0.001(1) -0.0001(9)
C(9) 0.018(1) 0.020(1) 0.020(1) 0.0035(10) -0.0025(10) -0.0001(10)
C(10) 0.020(1) 0.015(1) 0.026(1) 0.0010(9) 0.0018(10) 0.0051(10)
C(11) 0.021(1) 0.013(1) 0.025(1) -0.0028(9) 0.0011(10) -0.0036(10)
C(12) 0.015(1) 0.019(1) 0.012(1) -0.0020(8) 0.0017(9) -0.0006(8)
C(13) 0.013(1) 0.012(1) 0.018(1) -0.0044(8) 0.0015(9) 0.0026(9)
C(14) 0.019(1) 0.020(1) 0.023(1) -0.0058(9) -0.002(1) 0.0085(10)
C(15) 0.012(1) 0.019(1) 0.038(2) 0.0019(9) 0.001(1) 0.012(1)
C(16) 0.013(1) 0.014(1) 0.039(2) -0.0005(9) 0.008(1) 0.002(1)
C(17) 0.017(1) 0.013(1) 0.022(1) -0.0008(9) 0.0046(10) 0.0006(10)

loop_
_atom_type_symbol
_atom_type_description
_atom_type_scat_dispersion_real
_atom_type_scat_dispersion_imag
_atom_type_scat_source
C C 0.003 0.002
;International Tables for Crystallography
(1992, Vol. C, Tables 4.2.6.8 and 6.1.1.1)
;
H H 0.000 0.000
;International Tables for Crystallography
(1992, Vol. C, Table 6.1.1.2)
;
N N 0.006 0.003
;International Tables for Crystallography
(1992, Vol. C, Tables 4.2.6.8 and 6.1.1.1)
;
Ru Ru -1.259 0.836
;International Tables for Crystallography
(1992, Vol. C, Tables 4.2.6.8 and 6.1.1.1)
;
Cl Cl 0.148 0.159
;International Tables for Crystallography
(1992, Vol. C, Tables 4.2.6.8 and 6.1.1.1)
;

loop_
_geom_angle_atom_site_label_1
_geom_angle_atom_site_label_2
_geom_angle_atom_site_label_3
_geom_angle
_geom_angle_publ_flag
Cl(1) Ru(1) Cl(2) 90.62(2) yes
Cl(1) Ru(1) N(1) 88.31(6) yes
Cl(1) Ru(1) C(1) 104.58(6) yes
Cl(1) Ru(1) C(2) 87.67(6) yes
Cl(1) Ru(1) C(3) 98.24(7) yes
Cl(1) Ru(1) C(4) 131.13(6) yes
Cl(1) Ru(1) C(5) 167.52(6) yes
Cl(1) Ru(1) C(6) 140.49(7) yes
Cl(2) Ru(1) N(1) 86.88(5) yes
Cl(2) Ru(1) C(1) 164.72(6) yes
Cl(2) Ru(1) C(2) 147.63(6) yes
Cl(2) Ru(1) C(3) 110.52(6) yes
Cl(2) Ru(1) C(4) 89.85(6) yes
Cl(2) Ru(1) C(5) 95.67(6) yes
Cl(2) Ru(1) C(6) 125.68(7) yes
N(1) Ru(1) C(1) 91.92(8) yes
N(1) Ru(1) C(2) 125.34(8) yes
N(1) Ru(1) C(3) 161.19(8) yes
N(1) Ru(1) C(4) 140.48(8) yes
N(1) Ru(1) C(5) 102.76(8) yes
N(1) Ru(1) C(6) 79.72(8) yes
C(1) Ru(1) C(2) 37.62(9) yes
C(1) Ru(1) C(3) 69.40(9) yes
C(1) Ru(1) C(4) 81.39(9) yes
C(1) Ru(1) C(5) 69.72(9) yes
C(1) Ru(1) C(6) 39.39(9) yes
C(2) Ru(1) C(3) 38.20(9) yes
C(2) Ru(1) C(4) 67.69(9) yes
C(2) Ru(1) C(5) 81.24(8) yes
C(2) Ru(1) C(6) 69.94(9) yes
C(3) Ru(1) C(4) 37.58(8) yes
C(3) Ru(1) C(5) 69.46(9) yes
C(3) Ru(1) C(6) 84.12(9) yes
C(4) Ru(1) C(5) 38.45(9) yes
C(4) Ru(1) C(6) 70.49(9) yes
C(5) Ru(1) C(6) 39.25(9) yes
Ru(1) N(1) C(13) 116.4(2) yes
Ru(1) N(1) C(17) 124.5(2) yes
C(13) N(1) C(17) 119.0(2) yes
Ru(1) C(1) C(2) 72.5(1) yes
Ru(1) C(1) C(6) 66.6(1) yes
Ru(1) C(1) C(7) 129.8(2) yes
C(2) C(1) C(6) 119.3(2) yes
C(2) C(1) C(7) 119.1(2) yes
C(6) C(1) C(7) 121.4(2) yes
Ru(1) C(2) C(1) 69.8(1) yes
Ru(1) C(2) C(3) 69.9(1) yes
Ru(1) C(2) C(8) 131.4(2) yes
C(1) C(2) C(3) 120.9(2) yes
C(1) C(2) C(8) 119.2(2) yes
C(3) C(2) C(8) 119.9(2) yes
Ru(1) C(3) C(2) 71.9(1) yes
Ru(1) C(3) C(4) 71.9(1) yes
Ru(1) C(3) C(9) 127.3(2) yes
C(2) C(3) C(4) 119.1(2) yes
C(2) C(3) C(9) 119.5(2) yes
C(4) C(3) C(9) 121.4(2) yes
Ru(1) C(4) C(3) 70.5(1) yes
Ru(1) C(4) C(5) 69.4(1) yes
Ru(1) C(4) C(10) 130.8(2) yes
C(3) C(4) C(5) 120.7(2) yes
C(3) C(4) C(10) 119.9(2) yes
C(5) C(4) C(10) 119.3(2) yes
Ru(1) C(5) C(4) 72.1(1) yes
Ru(1) C(5) C(6) 67.1(1) yes
Ru(1) C(5) C(11) 129.2(2) yes
C(4) C(5) C(6) 119.2(2) yes
C(4) C(5) C(11) 118.7(2) yes
C(6) C(5) C(11) 121.9(2) yes
Ru(1) C(6) C(1) 74.0(1) yes
Ru(1) C(6) C(5) 73.6(1) yes
Ru(1) C(6) C(12) 114.3(2) yes
C(1) C(6) C(5) 120.1(2) yes
C(1) C(6) C(12) 117.5(2) yes
C(5) C(6) C(12) 121.5(2) yes
C(6) C(12) C(13) 110.9(2) yes
N(1) C(13) C(12) 117.0(2) yes
N(1) C(13) C(14) 121.2(2) yes
C(12) C(13) C(14) 121.8(2) yes
C(13) C(14) C(15) 119.6(2) yes
C(14) C(15) C(16) 119.0(2) yes
C(15) C(16) C(17) 119.1(2) yes
N(1) C(17) C(16) 122.0(2) yes

loop_
_geom_bond_atom_site_label_1
_geom_bond_atom_site_label_2
_geom_bond_distance
_geom_bond_publ_flag
Ru(1) Cl(1) 2.3999(6) yes
Ru(1) Cl(2) 2.4200(6) yes
Ru(1) N(1) 2.124(2) yes
Ru(1) C(1) 2.184(2) yes
Ru(1) C(2) 2.220(2) yes
Ru(1) C(3) 2.192(2) yes
Ru(1) C(4) 2.210(2) yes
Ru(1) C(5) 2.173(2) yes
Ru(1) C(6) 2.086(2) yes
N(1) C(13) 1.355(3) yes
N(1) C(17) 1.351(3) yes
C(1) C(2) 1.420(3) yes
C(1) C(6) 1.442(3) yes
C(1) C(7) 1.509(3) yes
C(2) C(3) 1.444(3) yes
C(2) C(8) 1.509(3) yes
C(3) C(4) 1.418(3) yes
C(3) C(9) 1.506(3) yes
C(4) C(5) 1.444(3) yes
C(4) C(10) 1.507(3) yes
C(5) C(6) 1.433(3) yes
C(5) C(11) 1.508(3) yes
C(6) C(12) 1.521(3) yes
C(12) C(13) 1.515(3) yes
C(13) C(14) 1.386(4) yes
C(14) C(15) 1.391(4) yes
C(15) C(16) 1.380(4) yes
C(16) C(17) 1.387(4) yes

loop_
_geom_contact_atom_site_label_1
_geom_contact_atom_site_label_2
_geom_contact_distance
_geom_contact_site_symmetry_2
Cl(1) C(12) 3.392(3) 4_554
Cl(1) C(9) 3.455(3) 2_646
N(1) C(11) 3.421(3) 3_767
C(2) C(10) 3.586(4) 3_667
C(11) C(13) 3.434(3) 3_767
C(11) C(17) 3.575(4) 3_767
C(14) C(16) 3.597(4) 3_757
C(15) C(17) 3.405(4) 3_757
C(15) C(16) 3.436(4) 3_757
C(16) C(16) 3.539(5) 3_757

loop_
_geom_torsion_atom_site_label_1
_geom_torsion_atom_site_label_2
_geom_torsion_atom_site_label_3
_geom_torsion_atom_site_label_4
_geom_torsion
_geom_torsion_publ_flag
Ru(1) N(1) C(13) C(12) -7.8(3) yes
Ru(1) N(1) C(13) C(14) 173.5(2) yes
Ru(1) N(1) C(17) C(16) -175.6(2) yes
Ru(1) C(1) C(2) C(3) -49.7(2) yes
Ru(1) C(1) C(2) C(8) 127.0(2) yes
Ru(1) C(1) C(6) C(5) 59.7(2) yes
Ru(1) C(1) C(6) C(12) -109.5(2) yes
Ru(1) C(2) C(1) C(6) 49.2(2) yes
Ru(1) C(2) C(1) C(7) -126.4(2) yes
Ru(1) C(2) C(3) C(4) -56.2(2) yes
Ru(1) C(2) C(3) C(9) 123.3(2) yes
Ru(1) C(3) C(2) C(1) 49.7(2) yes
Ru(1) C(3) C(2) C(8) -127.0(2) yes
Ru(1) C(3) C(4) C(5) -49.9(2) yes
Ru(1) C(3) C(4) C(10) 126.6(2) yes
Ru(1) C(4) C(3) C(2) 56.3(2) yes
Ru(1) C(4) C(3) C(9) -123.2(2) yes
Ru(1) C(4) C(5) C(6) -49.6(2) yes
Ru(1) C(4) C(5) C(11) 125.4(2) yes
Ru(1) C(5) C(4) C(3) 50.4(2) yes
Ru(1) C(5) C(4) C(10) -126.1(2) yes
Ru(1) C(5) C(6) C(1) -59.9(2) yes
Ru(1) C(5) C(6) C(12) 108.9(2) yes
Ru(1) C(6) C(1) C(2) -51.9(2) yes
Ru(1) C(6) C(1) C(7) 123.6(2) yes
Ru(1) C(6) C(5) C(4) 51.9(2) yes
Ru(1) C(6) C(5) C(11) -123.0(2) yes
Ru(1) C(6) C(12) C(13) -13.2(2) yes
Cl(1) Ru(1) N(1) C(13) -142.1(2) yes
Cl(1) Ru(1) N(1) C(17) 34.9(2) yes
Cl(1) Ru(1) C(1) C(2) -66.0(1) yes
Cl(1) Ru(1) C(1) C(6) 160.0(1) yes
Cl(1) Ru(1) C(1) C(7) 47.7(2) yes
Cl(1) Ru(1) C(2) C(1) 117.7(1) yes
Cl(1) Ru(1) C(2) C(3) -106.5(1) yes
Cl(1) Ru(1) C(2) C(8) 6.1(2) yes
Cl(1) Ru(1) C(3) C(2) 75.5(1) yes
Cl(1) Ru(1) C(3) C(4) -154.4(1) yes
Cl(1) Ru(1) C(3) C(9) -38.3(2) yes
Cl(1) Ru(1) C(4) C(3) 34.6(2) yes
Cl(1) Ru(1) C(4) C(5) 170.0(1) yes
Cl(1) Ru(1) C(4) C(10) -78.5(2) yes
Cl(1) Ru(1) C(5) C(4) -37.4(4) yes
Cl(1) Ru(1) C(5) C(6) 96.5(3) yes
Cl(1) Ru(1) C(5) C(11) -150.3(2) yes
Cl(1) Ru(1) C(6) C(1) -31.4(2) yes
Cl(1) Ru(1) C(6) C(5) -160.3(1) yes
Cl(1) Ru(1) C(6) C(12) 82.1(2) yes
Cl(2) Ru(1) N(1) C(13) 127.1(2) yes
Cl(2) Ru(1) N(1) C(17) -55.9(2) yes
Cl(2) Ru(1) C(1) C(2) 120.0(2) yes
Cl(2) Ru(1) C(1) C(6) -14.0(3) yes
Cl(2) Ru(1) C(1) C(7) -126.2(2) yes
Cl(2) Ru(1) C(2) C(1) -154.8(1) yes
Cl(2) Ru(1) C(2) C(3) -19.0(2) yes
Cl(2) Ru(1) C(2) C(8) 93.6(2) yes
Cl(2) Ru(1) C(3) C(2) 169.3(1) yes
Cl(2) Ru(1) C(3) C(4) -60.6(1) yes
Cl(2) Ru(1) C(3) C(9) 55.5(2) yes
Cl(2) Ru(1) C(4) C(3) 125.3(1) yes
Cl(2) Ru(1) C(4) C(5) -99.3(1) yes
Cl(2) Ru(1) C(4) C(10) 12.2(2) yes
Cl(2) Ru(1) C(5) C(4) 82.6(1) yes
Cl(2) Ru(1) C(5) C(6) -143.6(1) yes
Cl(2) Ru(1) C(5) C(11) -30.3(2) yes
Cl(2) Ru(1) C(6) C(1) 175.5(1) yes
Cl(2) Ru(1) C(6) C(5) 46.6(2) yes
Cl(2) Ru(1) C(6) C(12) -71.0(2) yes
N(1) Ru(1) C(1) C(2) -154.8(1) yes
N(1) Ru(1) C(1) C(6) 71.2(1) yes
N(1) Ru(1) C(1) C(7) -41.0(2) yes
N(1) Ru(1) C(2) C(1) 31.5(2) yes
N(1) Ru(1) C(2) C(3) 167.3(1) yes
N(1) Ru(1) C(2) C(8) -80.1(3) yes
N(1) Ru(1) C(3) C(2) -33.9(3) yes
N(1) Ru(1) C(3) C(4) 96.2(3) yes
N(1) Ru(1) C(3) C(9) -147.7(2) yes
N(1) Ru(1) C(4) C(3) -149.8(1) yes
N(1) Ru(1) C(4) C(5) -14.4(2) yes
N(1) Ru(1) C(4) C(10) 97.1(2) yes
N(1) Ru(1) C(5) C(4) 170.6(1) yes
N(1) Ru(1) C(5) C(6) -55.5(1) yes
N(1) Ru(1) C(5) C(11) 57.8(2) yes
N(1) Ru(1) C(6) C(1) -105.9(1) yes
N(1) Ru(1) C(6) C(5) 125.2(1) yes
N(1) Ru(1) C(6) C(12) 7.5(2) yes
N(1) C(13) C(12) C(6) 13.6(3) yes
N(1) C(13) C(14) C(15) 3.6(4) yes
N(1) C(17) C(16) C(15) 1.2(4) yes
C(1) Ru(1) N(1) C(13) -37.6(2) yes
C(1) Ru(1) N(1) C(17) 139.4(2) yes
C(1) Ru(1) C(2) C(3) 135.8(2) yes
C(1) Ru(1) C(2) C(8) -111.6(3) yes
C(1) Ru(1) C(3) C(2) -27.1(1) yes
C(1) Ru(1) C(3) C(4) 103.1(2) yes
C(1) Ru(1) C(3) C(9) -140.8(2) yes
C(1) Ru(1) C(4) C(3) -67.2(1) yes
C(1) Ru(1) C(4) C(5) 68.1(1) yes
C(1) Ru(1) C(4) C(10) 179.6(2) yes
C(1) Ru(1) C(5) C(4) -102.1(1) yes
C(1) Ru(1) C(5) C(6) 31.8(1) yes
C(1) Ru(1) C(5) C(11) 145.1(2) yes
C(1) Ru(1) C(6) C(5) -128.9(2) yes
C(1) Ru(1) C(6) C(12) 113.5(2) yes
C(1) C(2) Ru(1) C(3) -135.8(2) yes
C(1) C(2) Ru(1) C(4) -105.5(2) yes
C(1) C(2) Ru(1) C(5) -68.0(1) yes
C(1) C(2) Ru(1) C(6) -29.1(1) yes
C(1) C(2) C(3) C(4) -6.5(3) yes
C(1) C(2) C(3) C(9) 173.0(2) yes
C(1) C(6) Ru(1) C(2) 27.9(1) yes
C(1) C(6) Ru(1) C(3) 64.4(1) yes
C(1) C(6) Ru(1) C(4) 100.4(1) yes
C(1) C(6) Ru(1) C(5) 128.9(2) yes
C(1) C(6) C(5) C(4) -8.0(3) yes
C(1) C(6) C(5) C(11) 177.1(2) yes
C(1) C(6) C(12) C(13) 70.7(3) yes
C(2) Ru(1) N(1) C(13) -56.2(2) yes
C(2) Ru(1) N(1) C(17) 120.8(2) yes
C(2) Ru(1) C(1) C(6) -134.0(2) yes
C(2) Ru(1) C(1) C(7) 113.7(3) yes
C(2) Ru(1) C(3) C(4) 130.1(2) yes
C(2) Ru(1) C(3) C(9) -113.8(3) yes
C(2) Ru(1) C(4) C(3) -30.7(1) yes
C(2) Ru(1) C(4) C(5) 104.6(1) yes
C(2) Ru(1) C(4) C(10) -143.9(2) yes
C(2) Ru(1) C(5) C(4) -64.9(1) yes
C(2) Ru(1) C(5) C(6) 68.9(1) yes
C(2) Ru(1) C(5) C(11) -177.8(2) yes
C(2) Ru(1) C(6) C(5) -101.0(1) yes
C(2) Ru(1) C(6) C(12) 141.3(2) yes
C(2) C(1) Ru(1) C(3) 27.4(1) yes
C(2) C(1) Ru(1) C(4) 64.4(1) yes
C(2) C(1) Ru(1) C(5) 102.3(1) yes
C(2) C(1) Ru(1) C(6) 134.0(2) yes
C(2) C(1) C(6) C(5) 7.8(3) yes
C(2) C(1) C(6) C(12) -161.4(2) yes
C(2) C(3) Ru(1) C(4) -130.1(2) yes
C(2) C(3) Ru(1) C(5) -102.3(2) yes
C(2) C(3) Ru(1) C(6) -64.7(1) yes
C(2) C(3) C(4) C(5) 6.3(3) yes
C(2) C(3) C(4) C(10) -177.1(2) yes
C(3) Ru(1) N(1) C(13) -31.2(3) yes
C(3) Ru(1) N(1) C(17) 145.8(3) yes
C(3) Ru(1) C(1) C(6) -106.6(1) yes
C(3) Ru(1) C(1) C(7) 141.2(2) yes
C(3) Ru(1) C(2) C(8) 112.6(3) yes
C(3) Ru(1) C(4) C(5) 135.3(2) yes
C(3) Ru(1) C(4) C(10) -113.1(3) yes
C(3) Ru(1) C(5) C(4) -27.2(1) yes
C(3) Ru(1) C(5) C(6) 106.6(1) yes
C(3) Ru(1) C(5) C(11) -140.1(2) yes
C(3) Ru(1) C(6) C(5) -64.4(1) yes
C(3) Ru(1) C(6) C(12) 177.9(2) yes
C(3) C(2) Ru(1) C(4) 30.3(1) yes
C(3) C(2) Ru(1) C(5) 67.8(1) yes
C(3) C(2) Ru(1) C(6) 106.7(2) yes
C(3) C(2) C(1) C(6) -0.5(3) yes
C(3) C(2) C(1) C(7) -176.1(2) yes
C(3) C(4) Ru(1) C(5) -135.3(2) yes
C(3) C(4) Ru(1) C(6) -106.4(2) yes
C(3) C(4) C(5) C(6) 0.9(3) yes
C(3) C(4) C(5) C(11) 175.9(2) yes
C(4) Ru(1) N(1) C(13) 41.2(2) yes
C(4) Ru(1) N(1) C(17) -141.8(2) yes
C(4) Ru(1) C(1) C(6) -69.6(1) yes
C(4) Ru(1) C(1) C(7) 178.1(2) yes
C(4) Ru(1) C(2) C(8) 142.9(3) yes
C(4) Ru(1) C(3) C(9) 116.1(3) yes
C(4) Ru(1) C(5) C(6) 133.8(2) yes
C(4) Ru(1) C(5) C(11) -112.9(3) yes
C(4) Ru(1) C(6) C(5) -28.4(1) yes
C(4) Ru(1) C(6) C(12) -146.1(2) yes
C(4) C(3) Ru(1) C(5) 27.8(1) yes
C(4) C(3) Ru(1) C(6) 65.4(1) yes
C(4) C(3) C(2) C(8) 176.8(2) yes
C(4) C(5) Ru(1) C(6) -133.8(2) yes
C(4) C(5) C(6) C(12) 160.7(2) yes
C(5) Ru(1) N(1) C(13) 32.0(2) yes
C(5) Ru(1) N(1) C(17) -151.0(2) yes
C(5) Ru(1) C(1) C(6) -31.7(1) yes
C(5) Ru(1) C(1) C(7) -143.9(2) yes
C(5) Ru(1) C(2) C(8) -179.6(2) yes
C(5) Ru(1) C(3) C(9) 143.9(2) yes
C(5) Ru(1) C(4) C(10) 111.5(3) yes
C(5) Ru(1) C(6) C(12) -117.7(2) yes
C(5) C(4) Ru(1) C(6) 29.0(1) yes
C(5) C(4) C(3) C(9) -173.2(2) yes
C(5) C(6) C(1) C(7) -176.7(2) yes
C(5) C(6) C(12) C(13) -98.3(2) yes
C(6) Ru(1) N(1) C(13) 0.0(2) yes
C(6) Ru(1) N(1) C(17) 177.0(2) yes
C(6) Ru(1) C(1) C(7) -112.2(3) yes
C(6) Ru(1) C(2) C(8) -140.7(3) yes
C(6) Ru(1) C(3) C(9) -178.5(2) yes
C(6) Ru(1) C(4) C(10) 140.5(2) yes
C(6) Ru(1) C(5) C(11) 113.3(3) yes
C(6) C(1) C(2) C(8) 176.2(2) yes
C(6) C(5) C(4) C(10) -175.7(2) yes
C(6) C(12) C(13) C(14) -167.6(2) yes
C(7) C(1) C(2) C(8) 0.7(3) yes
C(7) C(1) C(6) C(12) 14.1(3) yes
C(8) C(2) C(3) C(9) -3.8(3) yes
C(9) C(3) C(4) C(10) 3.4(3) yes
C(10) C(4) C(5) C(11) -0.7(3) yes
C(11) C(5) C(6) C(12) -14.1(3) yes
C(12) C(13) N(1) C(17) 175.0(2) yes
C(12) C(13) C(14) C(15) -175.1(2) yes
C(13) N(1) C(17) C(16) 1.3(4) yes
C(13) C(14) C(15) C(16) -1.1(4) yes
C(14) C(13) N(1) C(17) -3.7(3) yes
C(14) C(15) C(16) C(17) -1.2(4) yes
C(14) C(15) C(16) C(17) -1.2(4) yes
